data_7130139
loop_
_publ_author_name
'Volla, Chandra'
'Nair, Akshay Murali'
'Halder, Indranil'

_publ_section_title
;
 A Metal-free Four-component Sulfonylation, Giese Cyclization,
 Selenylation Cascade via Insertion of Sulfur Dioxide
;
_journal_name_full 'Chemical Communications'
_journal_paper_doi 10.1039/D2CC02315F
_journal_year 2022
_chemical_formula_moiety 'C30 H28 O5 S Se'
_chemical_formula_sum 'C30 H28 O5 S Se'
_chemical_formula_weight 579.54
_space_group_crystal_system monoclinic
_space_group_IT_number 14
_space_group_name_Hall '-P 2yn'
_space_group_name_H-M_alt 'P 1 21/n 1'
_atom_sites_solution_hydrogens geom
_atom_sites_solution_primary dual
_audit_creation_date 2021-09-15
_audit_creation_method
;
Olex2 1.3-ac4
(compiled 2019.04.23 svn.r3594 for Rigaku Oxford Diffraction, GUI svn.r5739)
;
_audit_update_record
;
2022-03-28 deposited with the CCDC.	2022-05-23 downloaded from the CCDC.
;
_cell_angle_alpha 90
_cell_angle_beta 99.657(4)
_cell_angle_gamma 90
_cell_formula_units_Z 4
_cell_length_a 10.4312(4)
_cell_length_b 9.1608(3)
_cell_length_c 27.6888(11)
_cell_measurement_reflns_used 5701
_cell_measurement_temperature 150
_cell_measurement_theta_max 29.8550
_cell_measurement_theta_min 2.0240
_cell_volume 2608.40(17)
_computing_cell_refinement 'CrysAlisPro 1.171.41.93a (Rigaku OD, 2020)'
_computing_data_collection 'CrysAlisPro 1.171.41.93a (Rigaku OD, 2020)'
_computing_data_reduction 'CrysAlisPro 1.171.41.93a (Rigaku OD, 2020)'
_computing_molecular_graphics 'Olex2 (Dolomanov et al., 2009)'
_computing_publication_material 'Olex2 (Dolomanov et al., 2009)'
_computing_structure_refinement 'ShelXL (Sheldrick, 2015)'
_computing_structure_solution 'ShelXT (Sheldrick, 2015)'
_diffrn_ambient_environment N~2~
_diffrn_ambient_temperature 150
_diffrn_detector 'CCD plate'
_diffrn_measured_fraction_theta_full 0.998
_diffrn_measured_fraction_theta_max 0.998
_diffrn_measurement_details
;
List of Runs (angles in degrees, time in seconds):

  # Type    Start    End  Width  t~exp~   \w     \q     \k     \f   Frames
#--------------------------------------------------------------------------
  1  \f    -41.73 150.27   1.00    2.00   6.61  -9.84 -31.50    --   192
  2  \w    -65.46  -0.46   1.00    2.00    --  -19.34  94.56 145.16   65
  3  \w   -100.81  15.19   1.00    2.00    --   -9.84 -59.25 -51.92  116
  4  \w    -60.89   0.11   1.00    2.00    --  -14.77  94.56 -34.84   61
  5  \w    259.19 282.19   1.00    2.00    --   -9.84 -59.25-123.92   23
;
_diffrn_measurement_device 'abstract diffractometer'
_diffrn_measurement_device_type 'Saxi-CrysAlisPro-abstract goniometer imported SAXI images'
_diffrn_measurement_method '\w and \f scans'
_diffrn_orient_matrix_type 'CrysAlisPro convention (1999,Acta A55,543-557)'
_diffrn_orient_matrix_UB_11 0.0243695000
_diffrn_orient_matrix_UB_12 0.0173167000
_diffrn_orient_matrix_UB_13 0.0248212000
_diffrn_orient_matrix_UB_21 -0.0641717000
_diffrn_orient_matrix_UB_22 0.0141264000
_diffrn_orient_matrix_UB_23 0.0040863000
_diffrn_orient_matrix_UB_31 -0.0064556000
_diffrn_orient_matrix_UB_32 -0.0741240000
_diffrn_orient_matrix_UB_33 0.0065672000
_diffrn_radiation_monochromator graphite
_diffrn_radiation_probe x-ray
_diffrn_radiation_type 'Mo K\a'
_diffrn_radiation_wavelength 0.71073
_diffrn_reflns_av_R_equivalents 0.0736
_diffrn_reflns_av_unetI/netI 0.0464
_diffrn_reflns_Laue_measured_fraction_full 0.998
_diffrn_reflns_Laue_measured_fraction_max 0.998
_diffrn_reflns_limit_h_max 12
_diffrn_reflns_limit_h_min -12
_diffrn_reflns_limit_k_max 10
_diffrn_reflns_limit_k_min -10
_diffrn_reflns_limit_l_max 32
_diffrn_reflns_limit_l_min -32
_diffrn_reflns_number 31723
_diffrn_reflns_point_group_measured_fraction_full 0.998
_diffrn_reflns_point_group_measured_fraction_max 0.998
_diffrn_reflns_theta_full 24.997
_diffrn_reflns_theta_max 24.997
_diffrn_reflns_theta_min 2.230
_diffrn_source 'fine-focus sealed X-ray tube'
_diffrn_source_type 'Enhance (Mo) X-ray Source'
_exptl_absorpt_coefficient_mu 1.559
_exptl_absorpt_correction_T_max 1.00000
_exptl_absorpt_correction_T_min 0.82485
_exptl_absorpt_correction_type multi-scan
_exptl_absorpt_process_details
;
CrysAlisPro 1.171.41.93a (Rigaku Oxford Diffraction, 2020)
Empirical absorption correction using spherical harmonics,
implemented in SCALE3 ABSPACK scaling algorithm.
;
_exptl_crystal_colour colourless
_exptl_crystal_colour_primary colourless
_exptl_crystal_density_diffrn 1.476
_exptl_crystal_description block
_exptl_crystal_F_000 1192
_exptl_crystal_size_max 0.26
_exptl_crystal_size_mid 0.136
_exptl_crystal_size_min 0.056
_refine_diff_density_max 0.294
_refine_diff_density_min -0.499
_refine_diff_density_rms 0.063
_refine_ls_extinction_method none
_refine_ls_goodness_of_fit_ref 1.038
_refine_ls_hydrogen_treatment constr
_refine_ls_matrix_type full
_refine_ls_number_parameters 337
_refine_ls_number_reflns 4581
_refine_ls_number_restraints 0
_refine_ls_restrained_S_all 1.038
_refine_ls_R_factor_all 0.0488
_refine_ls_R_factor_gt 0.0355
_refine_ls_shift/su_max 0.001
_refine_ls_shift/su_mean 0.000
_refine_ls_structure_factor_coef Fsqd
_refine_ls_weighting_details 'w=1/[\s^2^(Fo^2^)+(0.0302P)^2^+1.7107P] where P=(Fo^2^+2Fc^2^)/3'
_refine_ls_weighting_scheme calc
_refine_ls_wR_factor_gt 0.0774
_refine_ls_wR_factor_ref 0.0835
_reflns_Friedel_coverage 0.000
_reflns_number_gt 3776
_reflns_number_total 4581
_reflns_threshold_expression 'I > 2\s(I)'
_cod_data_source_file d2cc02315f2.cif
_cod_data_source_block cmrv_ih_503_i_autored
_cod_database_code 7130139
_shelx_shelxl_version_number 2018/3
_shelx_space_group_comment
;
The symmetry employed for this shelxl refinement is uniquely defined
by the following loop, which should always be used as a source of
symmetry information in preference to the above space-group names.
They are only intended as comments.
;
_shelx_estimated_absorpt_t_max 0.918
_shelx_estimated_absorpt_t_min 0.687
_reflns_odcompleteness_completeness 76.75
_reflns_odcompleteness_iscentric 1
_reflns_odcompleteness_theta 36.74
_olex2_refinement_description
;
1. Fixed Uiso
 At 1.2 times of:
  All C(H) groups, All C(H,H) groups
 At 1.5 times of:
  All C(H,H,H) groups
2.a Ternary CH refined with riding coordinates:
 C008(H008), C009(H009)
2.b Secondary CH2 refined with riding coordinates:
 C00Q(H00D,H00E)
2.c Aromatic/amide H refined with riding coordinates:
 C00H(H00H), C00J(H00J), C00L(H00L), C00N(H00N), C00O(H00O), C00P(H00P),
 C00R(H00R), C00S(H00S), C00T(H00T), C00V(H00V), C00X(H00X), C00Y(H00Y),
 C00Z(H00Z), C010(H010), C011(H011)
2.d Idealised Me refined as rotating group:
 C00F(H00A,H00B,H00C), C00U(H00F,H00G,H00I), C00W(H00K,H00M,H00Q)
;
_olex2_submission_special_instructions 'No special instructions were received'
_oxdiff_exptl_absorpt_empirical_details
;
Empirical correction (ABSPACK) includes:
- Absorption correction using spherical harmonics
- Frame scaling
;
_oxdiff_exptl_absorpt_empirical_full_max 1.262
_oxdiff_exptl_absorpt_empirical_full_min 0.740

loop_
_space_group_symop_operation_xyz
'x, y, z'
'-x+1/2, y+1/2, -z+1/2'
'-x, -y, -z'
'x-1/2, -y-1/2, z-1/2'

loop_
_atom_site_label
_atom_site_type_symbol
_atom_site_fract_x
_atom_site_fract_y
_atom_site_fract_z
_atom_site_U_iso_or_equiv
_atom_site_adp_type
_atom_site_occupancy
_atom_site_site_symmetry_order
_atom_site_calc_flag
_atom_site_refinement_flags_posn
_atom_site_refinement_flags_adp
_atom_site_refinement_flags_occupancy
_atom_site_disorder_assembly
_atom_site_disorder_group
Se01 Se 0.58328(3) 0.60670(3) 0.46581(2) 0.02790(10) Uani 1 1 d . . . . .
S002 S 0.33103(7) 0.47897(7) 0.30284(3) 0.02689(18) Uani 1 1 d . . . . .
O003 O 0.39060(17) 0.82226(19) 0.39342(7) 0.0258(4) Uani 1 1 d . . . . .
O004 O 0.84467(19) 0.8437(2) 0.48258(7) 0.0345(5) Uani 1 1 d . . . . .
O005 O 0.19737(18) 0.5257(2) 0.29185(8) 0.0350(5) Uani 1 1 d . . . . .
O006 O 0.3587(2) 0.3416(2) 0.32758(8) 0.0354(5) Uani 1 1 d . . . . .
O007 O 0.5359(2) 0.4598(2) 0.11823(8) 0.0429(6) Uani 1 1 d . . . . .
C008 C 0.6054(2) 0.7691(3) 0.37602(10) 0.0206(6) Uani 1 1 d . . . . .
H008 H 0.668042 0.811820 0.356235 0.025 Uiso 1 1 calc R . . . .
C009 C 0.6863(3) 0.7216(3) 0.42480(10) 0.0220(6) Uani 1 1 d . . . . .
H009 H 0.760528 0.660347 0.417912 0.026 Uiso 1 1 calc R . . . .
C00A C 0.6401(3) 0.5347(3) 0.33193(10) 0.0239(6) Uani 1 1 d . . . . .
C00B C 0.7399(3) 0.8494(3) 0.45577(10) 0.0252(6) Uani 1 1 d . . . . .
C00C C 0.7307(3) 0.5245(3) 0.50844(11) 0.0301(7) Uani 1 1 d . . . . .
C00D C 0.5437(3) 0.6373(3) 0.34726(10) 0.0213(6) Uani 1 1 d . . . . .
C00E C 0.5045(3) 0.8889(3) 0.38026(10) 0.0225(6) Uani 1 1 d . . . . .
C00F C 0.4746(3) 0.9709(3) 0.33145(10) 0.0292(7) Uani 1 1 d . . . . .
H00A H 0.460850 0.900481 0.304421 0.044 Uiso 1 1 calc GR . . . .
H00B H 0.547854 1.034709 0.327926 0.044 Uiso 1 1 calc GR . . . .
H00C H 0.395941 1.029860 0.330768 0.044 Uiso 1 1 calc GR . . . .
C00G C 0.4149(3) 0.6225(3) 0.33861(10) 0.0223(6) Uani 1 1 d . . . . .
C00H C 0.4710(3) 0.3593(3) 0.23721(11) 0.0302(7) Uani 1 1 d . . . . .
H00H H 0.492715 0.282342 0.260116 0.036 Uiso 1 1 calc R . . . .
C00I C 0.5468(3) 0.9961(3) 0.42150(10) 0.0257(6) Uani 1 1 d . . . . .
C00J C 0.6594(3) 0.3959(3) 0.35214(12) 0.0330(7) Uani 1 1 d . . . . .
H00J H 0.606921 0.362598 0.374814 0.040 Uiso 1 1 calc R . . . .
C00K C 0.3934(3) 0.4740(3) 0.24771(10) 0.0245(6) Uani 1 1 d . . . . .
C00L C 0.3601(3) 0.5859(3) 0.21398(11) 0.0278(7) Uani 1 1 d . . . . .
H00L H 0.306783 0.664030 0.221410 0.033 Uiso 1 1 calc R . . . .
C00M C 0.4839(3) 0.4701(3) 0.15958(11) 0.0307(7) Uani 1 1 d . . . . .
C00N C 0.7175(3) 0.5809(3) 0.29875(12) 0.0339(7) Uani 1 1 d . . . . .
H00N H 0.705513 0.675495 0.284693 0.041 Uiso 1 1 calc R . . . .
C00O C 0.6559(3) 0.9784(3) 0.45386(11) 0.0296(7) Uani 1 1 d . . . . .
H00O H 0.680670 1.053966 0.477053 0.036 Uiso 1 1 calc R . . . .
C00P C 0.4042(3) 0.5836(3) 0.16998(11) 0.0305(7) Uani 1 1 d . . . . .
H00P H 0.380456 0.659277 0.146725 0.037 Uiso 1 1 calc R . . . .
C00Q C 0.3232(3) 0.7295(3) 0.35669(11) 0.0288(7) Uani 1 1 d . . . . .
H00D H 0.279940 0.789288 0.328888 0.035 Uiso 1 1 calc R . . . .
H00E H 0.255115 0.675100 0.370159 0.035 Uiso 1 1 calc R . . . .
C00R C 0.7698(3) 0.5797(3) 0.55477(12) 0.0358(7) Uani 1 1 d . . . . .
H00R H 0.724499 0.659672 0.565825 0.043 Uiso 1 1 calc R . . . .
C00S C 0.5161(3) 0.3580(3) 0.19343(11) 0.0336(7) Uani 1 1 d . . . . .
H00S H 0.569813 0.279991 0.186148 0.040 Uiso 1 1 calc R . . . .
C00T C 0.7549(3) 0.3063(3) 0.33925(14) 0.0460(9) Uani 1 1 d . . . . .
H00T H 0.768020 0.211763 0.353298 0.055 Uiso 1 1 calc R . . . .
C00U C 0.4570(3) 1.1206(3) 0.42574(12) 0.0363(8) Uani 1 1 d . . . . .
H00F H 0.448150 1.180438 0.396024 0.054 Uiso 1 1 calc GR . . . .
H00G H 0.492459 1.180370 0.454229 0.054 Uiso 1 1 calc GR . . . .
H00I H 0.371565 1.082824 0.429765 0.054 Uiso 1 1 calc GR . . . .
C00V C 0.8127(3) 0.4888(4) 0.28598(14) 0.0482(9) Uani 1 1 d . . . . .
H00V H 0.865252 0.520362 0.263068 0.058 Uiso 1 1 calc R . . . .
C00W C 0.4825(4) 0.5532(4) 0.07814(12) 0.0544(10) Uani 1 1 d . . . . .
H00K H 0.518641 0.526129 0.048930 0.082 Uiso 1 1 calc GR . . . .
H00M H 0.504691 0.654956 0.086740 0.082 Uiso 1 1 calc GR . . . .
H00Q H 0.387694 0.542278 0.071426 0.082 Uiso 1 1 calc GR . . . .
C00X C 0.8305(3) 0.3525(4) 0.30656(15) 0.0538(11) Uani 1 1 d . . . . .
H00X H 0.895812 0.289993 0.297993 0.065 Uiso 1 1 calc R . . . .
C00Y C 0.8746(3) 0.5195(4) 0.58521(13) 0.0440(9) Uani 1 1 d . . . . .
H00Y H 0.901326 0.557850 0.617187 0.053 Uiso 1 1 calc R . . . .
C00Z C 0.9398(3) 0.4049(4) 0.56944(15) 0.0575(11) Uani 1 1 d . . . . .
H00Z H 1.012247 0.363612 0.590331 0.069 Uiso 1 1 calc R . . . .
C010 C 0.7964(4) 0.4081(4) 0.49307(14) 0.0605(11) Uani 1 1 d . . . . .
H010 H 0.769360 0.368392 0.461309 0.073 Uiso 1 1 calc R . . . .
C011 C 0.9007(5) 0.3492(5) 0.52339(16) 0.0828(16) Uani 1 1 d . . . . .
H011 H 0.946276 0.269293 0.512449 0.099 Uiso 1 1 calc R . . . .

loop_
_atom_site_aniso_label
_atom_site_aniso_U_11
_atom_site_aniso_U_22
_atom_site_aniso_U_33
_atom_site_aniso_U_23
_atom_site_aniso_U_13
_atom_site_aniso_U_12
Se01 0.02577(17) 0.03078(17) 0.02649(18) 0.00672(12) 0.00250(12) -0.00084(12)
S002 0.0264(4) 0.0258(4) 0.0258(4) 0.0001(3) -0.0034(3) -0.0072(3)
O003 0.0229(10) 0.0276(10) 0.0275(11) -0.0026(8) 0.0063(9) -0.0012(8)
O004 0.0307(12) 0.0379(12) 0.0302(12) -0.0038(9) -0.0088(10) -0.0052(9)
O005 0.0236(11) 0.0432(12) 0.0365(13) -0.0025(10) -0.0005(9) -0.0064(9)
O006 0.0459(13) 0.0254(10) 0.0316(12) 0.0047(9) -0.0032(10) -0.0108(9)
O007 0.0477(14) 0.0521(14) 0.0273(13) 0.0023(10) 0.0016(11) 0.0186(11)
C008 0.0213(14) 0.0213(13) 0.0185(15) -0.0015(11) 0.0011(11) -0.0021(11)
C009 0.0218(15) 0.0230(14) 0.0199(15) 0.0004(11) -0.0006(12) -0.0015(11)
C00A 0.0216(15) 0.0243(14) 0.0225(16) -0.0075(12) -0.0057(12) -0.0011(11)
C00B 0.0287(16) 0.0267(15) 0.0199(16) 0.0015(12) 0.0034(13) -0.0053(12)
C00C 0.0300(17) 0.0322(16) 0.0284(18) 0.0095(13) 0.0058(14) 0.0040(13)
C00D 0.0257(15) 0.0222(13) 0.0155(15) 0.0016(11) 0.0018(12) -0.0015(11)
C00E 0.0229(14) 0.0221(13) 0.0213(15) 0.0031(11) 0.0008(12) -0.0001(11)
C00F 0.0337(17) 0.0254(15) 0.0273(17) 0.0045(12) 0.0013(13) 0.0015(12)
C00G 0.0247(15) 0.0217(13) 0.0185(15) 0.0016(11) -0.0020(12) -0.0038(11)
C00H 0.0336(17) 0.0257(15) 0.0263(17) -0.0003(12) -0.0097(14) 0.0035(12)
C00I 0.0348(17) 0.0191(13) 0.0232(16) 0.0014(11) 0.0049(13) -0.0010(12)
C00J 0.0356(17) 0.0261(15) 0.0336(18) -0.0074(13) -0.0049(14) 0.0002(13)
C00K 0.0237(15) 0.0221(14) 0.0244(16) -0.0029(12) -0.0056(12) -0.0036(11)
C00L 0.0275(16) 0.0236(14) 0.0300(18) -0.0011(12) -0.0018(13) 0.0012(12)
C00M 0.0302(17) 0.0367(16) 0.0221(17) -0.0030(13) -0.0045(13) 0.0019(13)
C00N 0.0313(17) 0.0355(16) 0.0342(19) -0.0089(14) 0.0033(14) -0.0027(13)
C00O 0.0427(19) 0.0198(14) 0.0254(17) -0.0048(12) 0.0030(14) -0.0054(12)
C00P 0.0341(17) 0.0255(15) 0.0291(18) 0.0038(12) -0.0029(14) 0.0053(12)
C00Q 0.0228(15) 0.0302(15) 0.0326(18) -0.0011(13) 0.0021(13) -0.0029(12)
C00R 0.0347(18) 0.0369(17) 0.0345(19) 0.0024(14) 0.0016(15) 0.0035(13)
C00S 0.0376(18) 0.0295(16) 0.0301(19) -0.0043(13) -0.0045(14) 0.0120(13)
C00T 0.046(2) 0.0295(17) 0.055(2) -0.0140(16) -0.0132(19) 0.0129(15)
C00U 0.045(2) 0.0295(16) 0.0350(19) -0.0027(13) 0.0088(15) 0.0063(13)
C00V 0.0367(19) 0.056(2) 0.055(2) -0.0252(18) 0.0160(17) -0.0027(16)
C00W 0.063(3) 0.075(3) 0.026(2) 0.0122(18) 0.0080(18) 0.029(2)
C00X 0.037(2) 0.050(2) 0.069(3) -0.032(2) -0.006(2) 0.0154(17)
C00Y 0.041(2) 0.050(2) 0.038(2) 0.0147(16) -0.0022(16) -0.0021(16)
C00Z 0.034(2) 0.088(3) 0.052(3) 0.037(2) 0.0120(18) 0.028(2)
C010 0.083(3) 0.063(2) 0.035(2) 0.0039(18) 0.009(2) 0.041(2)
C011 0.102(4) 0.103(4) 0.046(3) 0.015(2) 0.022(3) 0.075(3)

loop_
_atom_type_symbol
_atom_type_description
_atom_type_scat_dispersion_real
_atom_type_scat_dispersion_imag
_atom_type_scat_source
C C 0.0033 0.0016 'International Tables Vol C Tables 4.2.6.8 and 6.1.1.4'
H H 0.0000 0.0000 'International Tables Vol C Tables 4.2.6.8 and 6.1.1.4'
O O 0.0106 0.0060 'International Tables Vol C Tables 4.2.6.8 and 6.1.1.4'
S S 0.1246 0.1234 'International Tables Vol C Tables 4.2.6.8 and 6.1.1.4'
Se Se -0.0929 2.2259 'International Tables Vol C Tables 4.2.6.8 and 6.1.1.4'

loop_
_geom_angle_atom_site_label_1
_geom_angle_atom_site_label_2
_geom_angle_atom_site_label_3
_geom_angle
_geom_angle_site_symmetry_1
_geom_angle_site_symmetry_3
_geom_angle_publ_flag
C00C Se01 C009 95.97(11) . . ?
O005 S002 C00G 105.38(12) . . ?
O005 S002 C00K 108.06(13) . . ?
O006 S002 O005 118.01(12) . . ?
O006 S002 C00G 109.87(12) . . ?
O006 S002 C00K 108.51(13) . . ?
C00K S002 C00G 106.43(13) . . ?
C00Q O003 C00E 113.9(2) . . ?
C00M O007 C00W 117.0(2) . . ?
C009 C008 C00E 114.7(2) . . ?
C00D C008 C009 110.9(2) . . ?
C00D C008 C00E 111.7(2) . . ?
C008 C009 Se01 112.51(18) . . ?
C00B C009 Se01 105.74(18) . . ?
C00B C009 C008 112.3(2) . . ?
C00J C00A C00D 121.4(3) . . ?
C00N C00A C00D 119.5(2) . . ?
C00N C00A C00J 119.0(3) . . ?
O004 C00B C009 121.7(2) . . ?
O004 C00B C00O 121.8(3) . . ?
C00O C00B C009 116.4(2) . . ?
C00R C00C Se01 120.6(2) . . ?
C010 C00C Se01 120.1(3) . . ?
C010 C00C C00R 119.3(3) . . ?
C00A C00D C008 113.7(2) . . ?
C00G C00D C008 119.9(2) . . ?
C00G C00D C00A 126.4(2) . . ?
O003 C00E C008 108.76(19) . . ?
O003 C00E C00F 112.2(2) . . ?
O003 C00E C00I 103.5(2) . . ?
C00F C00E C008 108.9(2) . . ?
C00I C00E C008 113.8(2) . . ?
C00I C00E C00F 109.8(2) . . ?
C00D C00G S002 124.1(2) . . ?
C00D C00G C00Q 123.3(2) . . ?
C00Q C00G S002 112.51(19) . . ?
C00S C00H C00K 119.4(3) . . ?
C00O C00I C00E 122.4(2) . . ?
C00O C00I C00U 121.0(3) . . ?
C00U C00I C00E 116.6(2) . . ?
C00T C00J C00A 120.0(3) . . ?
C00H C00K S002 121.0(2) . . ?
C00H C00K C00L 120.4(3) . . ?
C00L C00K S002 118.5(2) . . ?
C00P C00L C00K 120.1(3) . . ?
O007 C00M C00P 124.5(3) . . ?
O007 C00M C00S 115.7(3) . . ?
C00P C00M C00S 119.8(3) . . ?
C00A C00N C00V 120.2(3) . . ?
C00I C00O C00B 124.0(3) . . ?
C00L C00P C00M 119.7(3) . . ?
O003 C00Q C00G 111.1(2) . . ?
C00C C00R C00Y 120.2(3) . . ?
C00H C00S C00M 120.5(3) . . ?
C00X C00T C00J 120.6(3) . . ?
C00X C00V C00N 119.8(3) . . ?
C00T C00X C00V 120.3(3) . . ?
C00Z C00Y C00R 120.0(3) . . ?
C00Y C00Z C011 119.9(3) . . ?
C011 C010 C00C 120.2(4) . . ?
C010 C011 C00Z 120.4(4) . . ?

loop_
_geom_bond_atom_site_label_1
_geom_bond_atom_site_label_2
_geom_bond_distance
_geom_bond_site_symmetry_2
_geom_bond_publ_flag
Se01 C009 1.991(3) . ?
Se01 C00C 1.928(3) . ?
S002 O005 1.441(2) . ?
S002 O006 1.439(2) . ?
S002 C00G 1.784(3) . ?
S002 C00K 1.757(3) . ?
O003 C00E 1.436(3) . ?
O003 C00Q 1.418(3) . ?
O004 C00B 1.215(3) . ?
O007 C00M 1.350(4) . ?
O007 C00W 1.438(4) . ?
C008 C009 1.531(4) . ?
C008 C00D 1.528(3) . ?
C008 C00E 1.539(4) . ?
C009 C00B 1.502(4) . ?
C00A C00D 1.489(4) . ?
C00A C00J 1.390(4) . ?
C00A C00N 1.386(4) . ?
C00B C00O 1.466(4) . ?
C00C C00R 1.375(4) . ?
C00C C010 1.373(4) . ?
C00D C00G 1.332(4) . ?
C00E C00F 1.532(4) . ?
C00E C00I 1.514(4) . ?
C00G C00Q 1.512(4) . ?
C00H C00K 1.387(4) . ?
C00H C00S 1.372(4) . ?
C00I C00O 1.335(4) . ?
C00I C00U 1.493(4) . ?
C00J C00T 1.383(4) . ?
C00K C00L 1.391(4) . ?
C00L C00P 1.373(4) . ?
C00M C00P 1.391(4) . ?
C00M C00S 1.393(4) . ?
C00N C00V 1.393(4) . ?
C00R C00Y 1.379(4) . ?
C00T C00X 1.363(5) . ?
C00V C00X 1.372(5) . ?
C00Y C00Z 1.362(5) . ?
C00Z C011 1.370(6) . ?
C010 C011 1.369(5) . ?
